data_4309142
loop_
_publ_author_name
'Yi-Ming Cheng'
'Yu-Shan Yeh'
'Mei-Lin Ho'
'Pi-Tai Chou'
'Po-Shen Chen'
'Yun Chi'

_publ_section_title
;
Dual Room-Temperature Fluorescent and Phosphorescent Emission in
8-Quinolinolate Osmium(II) Carbonyl Complexes: Rationalization and
Generalization of Intersystem Crossing Dynamics
;
_journal_name_full 'Inorganic Chemistry'
_journal_page_first 4594
_journal_page_last 4603
_journal_paper_doi 10.1021/ic0505347
_journal_volume 44
_journal_year 2005
_chemical_formula_sum 'C15 H8 F3 N O6 Os'
_chemical_formula_weight 545.42
_chemical_name_systematic
; 
 ? 
;
_space_group_IT_number 15
_symmetry_cell_setting monoclinic
_symmetry_space_group_name_Hall '-C 2yc'
_symmetry_space_group_name_H-M 'C 1 2/c 1'
_atom_sites_solution_hydrogens geom
_atom_sites_solution_primary direct
_atom_sites_solution_secondary difmap
_audit_creation_method SHELXL-97
_cell_angle_alpha 90.00
_cell_angle_beta 100.979(1)
_cell_angle_gamma 90.00
_cell_formula_units_Z 8
_cell_length_a 13.5579(5)
_cell_length_b 9.3166(4)
_cell_length_c 25.7751(10)
_cell_measurement_reflns_used 5205
_cell_measurement_temperature 295(2)
_cell_measurement_theta_max 24.76
_cell_measurement_theta_min 2.67
_cell_volume 3196.2(2)
_computing_cell_refinement 'Bruker SAINT'
_computing_data_collection 'Bruker SMART'
_computing_data_reduction 'Bruker SAINT'
_computing_molecular_graphics 'Bruker SHELXTL'
_computing_publication_material 'Bruker SHELXTL'
_computing_structure_refinement 'SHELXL-97 (Sheldrick, 1997)'
_computing_structure_solution 'SHELXS-97 (Sheldrick, 1990)'
_diffrn_ambient_temperature 295(2)
_diffrn_measured_fraction_theta_full 1.000
_diffrn_measured_fraction_theta_max 1.000
_diffrn_measurement_device_type 'Bruker SMART ApexCCD area detector'
_diffrn_measurement_method 'omega scans'
_diffrn_radiation_monochromator graphite
_diffrn_radiation_source 'fine-focus sealed tube'
_diffrn_radiation_type MoK\a
_diffrn_radiation_wavelength 0.71073
_diffrn_reflns_av_R_equivalents 0.0406
_diffrn_reflns_av_sigmaI/netI 0.0294
_diffrn_reflns_limit_h_max 17
_diffrn_reflns_limit_h_min -17
_diffrn_reflns_limit_k_max 12
_diffrn_reflns_limit_k_min -12
_diffrn_reflns_limit_l_max 33
_diffrn_reflns_limit_l_min -33
_diffrn_reflns_number 20278
_diffrn_reflns_theta_full 27.50
_diffrn_reflns_theta_max 27.50
_diffrn_reflns_theta_min 2.67
_exptl_absorpt_coefficient_mu 8.046
_exptl_absorpt_correction_T_max 0.5000
_exptl_absorpt_correction_T_min 0.2960
_exptl_absorpt_correction_type multi-scan
_exptl_crystal_colour yellow
_exptl_crystal_density_diffrn 2.267
_exptl_crystal_density_meas 0
_exptl_crystal_density_method 'not measured'
_exptl_crystal_description block
_exptl_crystal_F_000 2048
_exptl_crystal_size_max 0.20
_exptl_crystal_size_mid 0.15
_exptl_crystal_size_min 0.10
_refine_diff_density_max 0.596
_refine_diff_density_min -0.463
_refine_diff_density_rms 0.097
_refine_ls_extinction_method none
_refine_ls_goodness_of_fit_ref 1.039
_refine_ls_hydrogen_treatment mixed
_refine_ls_matrix_type full
_refine_ls_number_parameters 262
_refine_ls_number_reflns 3679
_refine_ls_number_restraints 0
_refine_ls_restrained_S_all 1.039
_refine_ls_R_factor_all 0.0295
_refine_ls_R_factor_gt 0.0239
_refine_ls_shift/su_max 0.005
_refine_ls_shift/su_mean 0.000
_refine_ls_structure_factor_coef Fsqd
_refine_ls_weighting_details 'calc w=1/[\s^2^(Fo^2^)+(0.0209P)^2^+5.1823P] where P=(Fo^2^+2Fc^2^)/3'
_refine_ls_weighting_scheme calc
_refine_ls_wR_factor_gt 0.0507
_refine_ls_wR_factor_ref 0.0528
_reflns_number_gt 3270
_reflns_number_total 3679
_reflns_threshold_expression >2sigma(I)
_cod_data_source_file ic0505347si20050511_022616_2.cif
_cod_data_source_block complex5
_cod_depositor_comments
;
The following automatic conversions were performed:
'_symmetry_cell_setting' value 'Monoclinic' changed to 'monoclinic'
according to '/home/saulius/struct/CIF-dictionaries/cif_core.dic'
dictionary named 'cif_core.dic' version 2.4.1 from 2010-06-29.

Automatic conversion script
Id: cif_fix_enum 1527 2010-12-29 10:47:43Z saulius 
;
_cod_database_code 4309142

loop_
_symmetry_equiv_pos_as_xyz
'x, y, z'
'-x, y, -z+1/2'
'x+1/2, y+1/2, z'
'-x+1/2, y+1/2, -z+1/2'
'-x, -y, -z'
'x, -y, z-1/2'
'-x+1/2, -y+1/2, -z'
'x+1/2, -y+1/2, z-1/2'

loop_
_atom_site_label
_atom_site_type_symbol
_atom_site_fract_x
_atom_site_fract_y
_atom_site_fract_z
_atom_site_U_iso_or_equiv
_atom_site_adp_type
_atom_site_occupancy
_atom_site_symmetry_multiplicity
_atom_site_calc_flag
_atom_site_refinement_flags
_atom_site_disorder_assembly
_atom_site_disorder_group
Os Os 0.210046(11) 0.526941(16) 0.656726(5) 0.03094(6) Uani 1 1 d . . .
O1 O 0.1132(3) 0.4939(4) 0.75301(13) 0.0634(10) Uani 1 1 d . . .
O2 O 0.3837(2) 0.6641(4) 0.73301(12) 0.0572(8) Uani 1 1 d . . .
O3 O 0.3159(3) 0.2415(4) 0.67410(14) 0.0713(10) Uani 1 1 d . . .
O4 O 0.2761(2) 0.5675(3) 0.59290(10) 0.0389(6) Uani 1 1 d . . .
O5 O 0.1312(2) 0.7179(3) 0.63384(10) 0.0377(6) Uani 1 1 d . . .
O6 O 0.1794(3) 0.8374(4) 0.70904(14) 0.0886(14) Uani 1 1 d . . .
N1 N 0.1022(2) 0.4326(3) 0.59472(11) 0.0309(7) Uani 1 1 d . . .
C1 C 0.1476(3) 0.5038(4) 0.71688(17) 0.0414(10) Uani 1 1 d . . .
C2 C 0.3179(3) 0.6173(4) 0.70455(15) 0.0387(9) Uani 1 1 d . . .
C3 C 0.2767(3) 0.3476(5) 0.66884(15) 0.0451(10) Uani 1 1 d . . .
C4 C 0.2317(3) 0.4989(4) 0.54917(16) 0.0362(9) Uani 1 1 d . . .
C5 C 0.2717(4) 0.4954(5) 0.50400(18) 0.0488(11) Uani 1 1 d . . .
H5A H 0.3324 0.5417 0.5037 0.059 Uiso 1 1 calc R . .
C6 C 0.2235(4) 0.4245(6) 0.45883(17) 0.0554(12) Uani 1 1 d . . .
H6A H 0.2527 0.4231 0.4290 0.066 Uiso 1 1 calc R . .
C7 C 0.1337(4) 0.3568(5) 0.45766(16) 0.0503(11) Uani 1 1 d . . .
H7A H 0.1020 0.3108 0.4270 0.060 Uiso 1 1 calc R . .
C8 C 0.0888(3) 0.3561(4) 0.50287(15) 0.0397(9) Uani 1 1 d . . .
C9 C 0.1398(3) 0.4275(4) 0.54861(14) 0.0317(8) Uani 1 1 d . . .
C10 C -0.0039(3) 0.2924(5) 0.50550(15) 0.0451(10) Uani 1 1 d . . .
H10A H -0.0401 0.2446 0.4763 0.054 Uiso 1 1 calc R . .
C11 C -0.0404(3) 0.3008(4) 0.55081(16) 0.0444(10) Uani 1 1 d . . .
H11A H -0.1019 0.2583 0.5524 0.053 Uiso 1 1 calc R . .
C12 C 0.0129(3) 0.3725(4) 0.59547(15) 0.0363(8) Uani 1 1 d . . .
C13 C -0.0321(3) 0.3819(6) 0.64376(17) 0.0533(12) Uani 1 1 d . . .
H13A H 0.0126 0.4331 0.6708 0.080 Uiso 1 1 calc R . .
H13B H -0.0429 0.2869 0.6560 0.080 Uiso 1 1 calc R . .
H13C H -0.0952 0.4316 0.6355 0.080 Uiso 1 1 calc R . .
C14 C 0.1348(3) 0.8249(4) 0.66412(16) 0.0408(9) Uani 1 1 d . . .
C15 C 0.0712(4) 0.9520(5) 0.64070(19) 0.0493(11) Uani 1 1 d . . .
F1 F 0.0217(14) 0.9352(19) 0.5937(6) 0.111(8) Uani 0.50 1 d P . .
F2 F 0.0038(12) 0.9824(18) 0.6708(6) 0.091(4) Uani 0.50 1 d P . .
F3 F 0.1281(14) 1.0672(17) 0.6458(8) 0.091(5) Uani 0.50 1 d P . .
F1' F 0.0680(13) 0.9618(19) 0.5884(6) 0.090(6) Uani 0.50 1 d P . .
F2' F -0.0175(11) 0.936(2) 0.6457(7) 0.129(6) Uani 0.50 1 d P . .
F3' F 0.1012(14) 1.0736(19) 0.6569(7) 0.108(7) Uani 0.50 1 d P . .

loop_
_atom_site_aniso_label
_atom_site_aniso_U_11
_atom_site_aniso_U_22
_atom_site_aniso_U_33
_atom_site_aniso_U_23
_atom_site_aniso_U_13
_atom_site_aniso_U_12
Os 0.03479(9) 0.03146(9) 0.02568(8) 0.00024(6) 0.00353(6) -0.00070(6)
O1 0.081(3) 0.080(3) 0.0339(17) -0.0019(15) 0.0233(18) -0.0161(19)
O2 0.0522(19) 0.061(2) 0.0513(19) -0.0007(16) -0.0091(15) -0.0099(16)
O3 0.093(3) 0.047(2) 0.068(2) 0.0023(17) 0.0003(19) 0.0272(19)
O4 0.0399(15) 0.0457(16) 0.0323(15) -0.0032(12) 0.0102(12) -0.0086(12)
O5 0.0449(16) 0.0330(15) 0.0331(14) -0.0033(11) 0.0018(12) 0.0044(12)
O6 0.113(3) 0.073(3) 0.060(2) -0.0297(19) -0.033(2) 0.032(2)
N1 0.0368(17) 0.0280(16) 0.0270(15) 0.0021(12) 0.0041(13) 0.0009(13)
C1 0.048(2) 0.044(3) 0.031(2) -0.0018(17) 0.0047(18) -0.0073(18)
C2 0.045(2) 0.039(2) 0.031(2) 0.0038(17) 0.0033(17) 0.0019(18)
C3 0.054(3) 0.043(3) 0.035(2) -0.0028(18) -0.0001(19) 0.000(2)
C4 0.042(2) 0.034(2) 0.032(2) 0.0003(15) 0.0058(17) 0.0024(16)
C5 0.050(3) 0.054(3) 0.046(3) -0.002(2) 0.019(2) -0.003(2)
C6 0.072(3) 0.063(3) 0.036(2) -0.009(2) 0.024(2) 0.002(3)
C7 0.068(3) 0.052(3) 0.031(2) -0.0100(19) 0.008(2) 0.005(2)
C8 0.052(2) 0.033(2) 0.033(2) -0.0059(16) 0.0042(18) 0.0027(18)
C9 0.038(2) 0.0278(18) 0.0301(18) -0.0008(15) 0.0077(15) 0.0026(16)
C10 0.057(3) 0.034(2) 0.040(2) -0.0112(17) -0.004(2) -0.0049(18)
C11 0.042(2) 0.038(2) 0.051(3) -0.0048(19) 0.0035(19) -0.0121(18)
C12 0.040(2) 0.032(2) 0.037(2) 0.0021(16) 0.0080(17) -0.0022(16)
C13 0.045(2) 0.073(3) 0.045(2) -0.003(2) 0.014(2) -0.016(2)
C14 0.042(2) 0.039(2) 0.040(2) -0.0102(18) 0.0032(18) 0.0021(18)
C15 0.058(3) 0.035(3) 0.052(3) -0.010(2) 0.004(2) 0.009(2)
F1 0.144(15) 0.079(10) 0.080(11) -0.045(8) -0.059(9) 0.068(9)
F2 0.074(8) 0.098(9) 0.109(9) -0.022(5) 0.035(6) 0.034(6)
F3 0.093(7) 0.039(7) 0.145(12) 0.017(7) 0.038(7) -0.013(5)
F1' 0.155(15) 0.065(6) 0.047(5) 0.019(5) 0.011(8) 0.040(8)
F2' 0.055(7) 0.131(14) 0.21(2) 0.057(12) 0.051(11) 0.039(8)
F3' 0.164(18) 0.050(7) 0.086(8) -0.031(6) -0.036(10) 0.029(9)

loop_
_atom_type_symbol
_atom_type_description
_atom_type_scat_dispersion_real
_atom_type_scat_dispersion_imag
_atom_type_scat_source
C C 0.0033 0.0016 'International Tables Vol C Tables 4.2.6.8 and 6.1.1.4'
H H 0.0000 0.0000 'International Tables Vol C Tables 4.2.6.8 and 6.1.1.4'
N N 0.0061 0.0033 'International Tables Vol C Tables 4.2.6.8 and 6.1.1.4'
O O 0.0106 0.0060 'International Tables Vol C Tables 4.2.6.8 and 6.1.1.4'
F F 0.0171 0.0103 'International Tables Vol C Tables 4.2.6.8 and 6.1.1.4'
Os Os -1.2165 7.6030 'International Tables Vol C Tables 4.2.6.8 and 6.1.1.4'

loop_
_geom_angle_atom_site_label_1
_geom_angle_atom_site_label_2
_geom_angle_atom_site_label_3
_geom_angle
_geom_angle_site_symmetry_1
_geom_angle_site_symmetry_3
_geom_angle_publ_flag
C3 Os C1 92.15(18) . . ?
C3 Os C2 90.00(17) . . ?
C1 Os C2 85.97(17) . . ?
C3 Os O4 91.57(15) . . ?
C1 Os O4 175.86(15) . . ?
C2 Os O4 92.22(14) . . ?
C3 Os O5 173.15(13) . . ?
C1 Os O5 92.47(15) . . ?
C2 Os O5 95.36(14) . . ?
O4 Os O5 83.99(11) . . ?
C3 Os N1 89.84(15) . . ?
C1 Os N1 102.35(15) . . ?
C2 Os N1 171.68(14) . . ?
O4 Os N1 79.47(11) . . ?
O5 Os N1 84.23(11) . . ?
C4 O4 Os 113.2(2) . . ?
C14 O5 Os 122.5(2) . . ?
C12 N1 C9 118.8(3) . . ?
C12 N1 Os 130.8(2) . . ?
C9 N1 Os 110.2(2) . . ?
O1 C1 Os 177.5(4) . . ?
O2 C2 Os 176.6(4) . . ?
O3 C3 Os 177.5(4) . . ?
O4 C4 C5 122.6(4) . . ?
O4 C4 C9 119.3(3) . . ?
C5 C4 C9 118.1(4) . . ?
C4 C5 C6 121.5(4) . . ?
C7 C6 C5 120.9(4) . . ?
C6 C7 C8 120.4(4) . . ?
C10 C8 C7 124.9(4) . . ?
C10 C8 C9 117.3(4) . . ?
C7 C8 C9 117.8(4) . . ?
N1 C9 C4 116.5(3) . . ?
N1 C9 C8 122.1(3) . . ?
C4 C9 C8 121.4(3) . . ?
C11 C10 C8 119.7(4) . . ?
C10 C11 C12 121.2(4) . . ?
N1 C12 C11 120.9(4) . . ?
N1 C12 C13 120.3(3) . . ?
C11 C12 C13 118.9(4) . . ?
O6 C14 O5 128.6(4) . . ?
O6 C14 C15 116.7(4) . . ?
O5 C14 C15 114.7(3) . . ?
F2' C15 F3' 109.4(13) . . ?
F2' C15 F1 74.9(11) . . ?
F3' C15 F1 120.4(12) . . ?
F2' C15 F3 130.3(12) . . ?
F3' C15 F3 22.7(14) . . ?
F1 C15 F3 112.7(13) . . ?
F2' C15 F2 35.2(9) . . ?
F3' C15 F2 80.1(11) . . ?
F1 C15 F2 106.4(11) . . ?
F3 C15 F2 102.8(10) . . ?
F2' C15 F1' 105.4(11) . . ?
F3' C15 F1' 102.7(12) . . ?
F1 C15 F1' 31.4(12) . . ?
F3 C15 F1' 87.2(12) . . ?
F2 C15 F1' 132.3(10) . . ?
F2' C15 C14 110.8(9) . . ?
F3' C15 C14 116.7(9) . . ?
F1 C15 C14 115.9(8) . . ?
F3 C15 C14 108.6(10) . . ?
F2 C15 C14 109.5(9) . . ?
F1' C15 C14 111.0(9) . . ?
F1' F1 C15 79(2) . . ?
F1' F1 F2' 129(3) . . ?
C15 F1 F2' 51.5(8) . . ?
F2' F2 C15 65.8(18) . . ?
F2' F2 F3' 106(3) . . ?
C15 F2 F3' 47.6(8) . . ?
F3' F3 C15 71(3) . . ?
F1 F1' C15 69(2) . . ?
F2 F2' C15 79(2) . . ?
F2 F2' F1 126(3) . . ?
C15 F2' F1 53.6(9) . . ?
F3 F3' C15 86(4) . . ?
F3 F3' F2 138(4) . . ?
C15 F3' F2 52.3(8) . . ?

loop_
_geom_bond_atom_site_label_1
_geom_bond_atom_site_label_2
_geom_bond_distance
_geom_bond_site_symmetry_2
_geom_bond_publ_flag
Os C3 1.897(5) . ?
Os C1 1.915(4) . ?
Os C2 1.919(4) . ?
Os O4 2.052(2) . ?
Os O5 2.102(3) . ?
Os N1 2.139(3) . ?
O1 C1 1.122(5) . ?
O2 C2 1.128(5) . ?
O3 C3 1.118(5) . ?
O4 C4 1.335(5) . ?
O5 C14 1.261(5) . ?
O6 C14 1.205(5) . ?
N1 C12 1.336(5) . ?
N1 C9 1.381(4) . ?
C4 C5 1.375(6) . ?
C4 C9 1.410(5) . ?
C5 C6 1.389(6) . ?
C6 C7 1.366(7) . ?
C7 C8 1.414(6) . ?
C8 C10 1.404(6) . ?
C8 C9 1.414(5) . ?
C10 C11 1.355(5) . ?
C11 C12 1.407(5) . ?
C12 C13 1.490(5) . ?
C14 C15 1.520(6) . ?
C15 F2' 1.241(15) . ?
C15 F3' 1.248(17) . ?
C15 F1 1.277(16) . ?
C15 F3 1.314(15) . ?
C15 F2 1.337(16) . ?
C15 F1' 1.343(16) . ?
F1 F1' 0.71(3) . ?
F1 F2' 1.53(2) . ?
F2 F2' 0.78(2) . ?
F2 F3' 1.67(3) . ?
F3 F3' 0.51(3) . ?
